data_9002142
loop_
_publ_author_name
'Comodi P'
'Zanazzi P F'
'Weiss Z'
'Rieder M'
'Drabek M'

_publ_section_title
;
 "Cs-tetra-ferri-annite:" High-pressure and high-temperature behavior of a
 potential nuclear waste disposal phase
 T = 23 deg C, crystal 2
;
_journal_name_full 'American Mineralogist'
_journal_page_first 325
_journal_page_last 332
_journal_volume 84
_journal_year 1999
_chemical_formula_sum 'Al0.04 Cs0.89 Fe3.92 O12 Si3.04'
_chemical_name_mineral Tetra-ferri-annite
_space_group_IT_number 12
_symmetry_space_group_name_Hall '-C 2y'
_symmetry_space_group_name_H-M 'C 1 2/m 1'
_cell_angle_alpha 90
_cell_angle_beta 99.76
_cell_angle_gamma 90
_cell_length_a 5.480
_cell_length_b 9.498
_cell_length_c 10.820
_cell_formula_units_Z 2
_cell_volume 555.020
_diffrn_ambient_temperature 296.15
_cod_original_formula_sum 'Cs.89 Fe3.92 Si3.04 Al.04 O12'
_cod_database_code 9002142

loop_
_symmetry_equiv_pos_as_xyz
x,y,z
1/2+x,1/2+y,z
x,-y,z
1/2+x,1/2-y,z
-x,y,-z
1/2-x,1/2+y,-z
-x,-y,-z
1/2-x,1/2-y,-z

loop_
_atom_site_label
_atom_site_fract_x
_atom_site_fract_y
_atom_site_fract_z
_atom_site_occupancy
_atom_site_U_iso_or_equiv
Cs 0.00000 0.50000 0.00000 0.89000 0.02090
Fe1 0.00000 0.00000 0.50000 1.00000 0.00880
Fe2 0.00000 0.33192 0.50000 1.00000 0.00900
Si 0.07960 0.16662 0.23820 0.76000 0.00990
Fe 0.07960 0.16662 0.23820 0.23000 0.00990
Al 0.07960 0.16662 0.23820 0.01000 0.00990
O1 0.06100 0.00000 0.18380 1.00000 0.02720
O2 0.31190 0.25010 0.18440 1.00000 0.02870
O3 0.13260 0.16620 0.39620 1.00000 0.01180
O4 0.13250 0.50000 0.40150 1.00000 0.01150

loop_
_cod_related_entry_id
_cod_related_entry_database
_cod_related_entry_code
1 AMCSD 0002204
2 AMCSD 0002210

loop_
_[local]_alternative_name_id
_[local]_alternative_name_type
_[local]_alternative_name_source
_[local]_alternative_name_source_id
_[local]_alternative_name_value
1 mineral AMCSD 0002204 "Tetra-ferri-annite"
2 mineral AMCSD 0002210 "Tetraferriannite"

_database_code_amcsd 0002204
